data_4330056
loop_
_publ_author_name
'Helmut Degenbeck'
'Anne-Sophie Felten'
'Eduardo C. Escudero-Ad\'an'
'Jordi Benet-Buchholz'
'Lorenzo Di Bari'
'Gennaro Pescitelli'
'Anton Vidal-Ferran'

_publ_section_title
;
 New Chiral Zinc Complexes: Synthesis, Structure, and Induction of Axial
 Chirality
;
_journal_name_full 'Inorganic Chemistry'
_journal_page_first 8643
_journal_page_last 8645
_journal_paper_doi 10.1021/ic300915p
_journal_volume 51
_journal_year 2012
_chemical_absolute_configuration ad
_chemical_formula_sum 'C28.5 H39 Cl N2 O6 Zn'
_chemical_formula_weight 606.44
_chemical_name_systematic
; 
 ? 
;
_space_group_IT_number 20
_symmetry_cell_setting orthorhombic
_symmetry_space_group_name_Hall 'C 2c 2'
_symmetry_space_group_name_H-M 'C 2 2 21'
_atom_sites_solution_hydrogens geom
_atom_sites_solution_primary direct
_atom_sites_solution_secondary difmap
_audit_creation_method SHELXL-97
_cell_angle_alpha 90.00
_cell_angle_beta 90.00
_cell_angle_gamma 90.00
_cell_formula_units_Z 8
_cell_length_a 13.2743(7)
_cell_length_b 29.7684(14)
_cell_length_c 14.6565(7)
_cell_measurement_reflns_used 7050
_cell_measurement_temperature 100(2)
_cell_measurement_theta_max 33.85
_cell_measurement_theta_min 2.78
_cell_volume 5791.6(5)
_computing_cell_refinement 'Bruker APEX2 v2009.1-0'
_computing_data_collection 'Bruker APEX2 v2009.1-0'
_computing_data_reduction 'Bruker SAINT V7.60A'
_computing_molecular_graphics 'Bruker SHELXTL'
_computing_publication_material 'Bruker SHELXTL'
_computing_structure_refinement 'SHELXS-97 (Sheldrick, 2008)'
_computing_structure_solution 'SHELXS-97 (Sheldrick, 2008)'
_diffrn_ambient_temperature 100(2)
_diffrn_detector_area_resol_mean 512
_diffrn_detector_type '4K CCD area detector APEX II'
_diffrn_measured_fraction_theta_full 0.988
_diffrn_measured_fraction_theta_max 0.926
_diffrn_measurement_device_type 'Kappa 4-axis goniometer bruker-nonius'
_diffrn_measurement_method
;
 Fullsphere data collection, phi and omega scans
;
_diffrn_measurement_specimen_support 'magnetic support whith 10 micron nylon fiber cryoloop'
_diffrn_radiation_monochromator 'Multilayer Montel 200 mirrors'
_diffrn_radiation_type MoK\a
_diffrn_radiation_wavelength 0.71073
_diffrn_reflns_av_R_equivalents 0.0251
_diffrn_reflns_av_sigmaI/netI 0.0450
_diffrn_reflns_limit_h_max 9
_diffrn_reflns_limit_h_min -21
_diffrn_reflns_limit_k_max 41
_diffrn_reflns_limit_k_min -49
_diffrn_reflns_limit_l_max 9
_diffrn_reflns_limit_l_min -22
_diffrn_reflns_number 18859
_diffrn_reflns_theta_full 27.50
_diffrn_reflns_theta_max 35.93
_diffrn_reflns_theta_min 1.68
_diffrn_source 'rotating anode x-ray tube'
_diffrn_source_current 70
_diffrn_source_power 50
_diffrn_source_size '3 mm x 0.3 mm fine focus'
_diffrn_source_type 'Bruker-Nonius FR 591'
_exptl_absorpt_coefficient_mu 0.984
_exptl_absorpt_correction_T_max 1.0
_exptl_absorpt_correction_T_min 0.91
_exptl_absorpt_correction_type empirical
_exptl_absorpt_process_details
; 
 SADABS Version 2008/1 Bruker-Nonius
 Blessing, Acta Cryst. (1995) A51 33-38
;
_exptl_crystal_colour colourless
_exptl_crystal_density_diffrn 1.391
_exptl_crystal_description Block
_exptl_crystal_F_000 2552
_exptl_crystal_size_max 0.20
_exptl_crystal_size_mid 0.10
_exptl_crystal_size_min 0.10
_refine_diff_density_max 1.004
_refine_diff_density_min -0.423
_refine_diff_density_rms 0.070
_refine_ls_abs_structure_details 'Flack H D (1983), Acta Cryst. A39, 876-881'
_refine_ls_abs_structure_Flack -0.033(7)
_refine_ls_extinction_method none
_refine_ls_goodness_of_fit_ref 1.033
_refine_ls_hydrogen_treatment noref
_refine_ls_matrix_type full
_refine_ls_number_parameters 362
_refine_ls_number_reflns 12231
_refine_ls_number_restraints 0
_refine_ls_restrained_S_all 1.033
_refine_ls_R_factor_all 0.0519
_refine_ls_R_factor_gt 0.0389
_refine_ls_shift/su_max 0.002
_refine_ls_shift/su_mean 0.000
_refine_ls_structure_factor_coef Fsqd
_refine_ls_weighting_details 'calc w=1/[\s^2^(Fo^2^)+(0.0536P)^2^+1.1269P] where P=(Fo^2^+2Fc^2^)/3'
_refine_ls_weighting_scheme calc
_refine_ls_wR_factor_gt 0.0942
_refine_ls_wR_factor_ref 0.1013
_reflns_number_gt 10313
_reflns_number_total 12231
_reflns_threshold_expression >2sigma(I)
_cod_data_source_file ic300915p_si_002_2.cif
_cod_data_source_block 4a_ent_hd306_0m
_cod_original_formula_sum 'C28.50 H39 Cl N2 O6 Zn'
_cod_database_code 4330056

loop_
_symmetry_equiv_pos_as_xyz
'x, y, z'
'-x, -y, z+1/2'
'-x, y, -z+1/2'
'x, -y, -z'
'x+1/2, y+1/2, z'
'-x+1/2, -y+1/2, z+1/2'
'-x+1/2, y+1/2, -z+1/2'
'x+1/2, -y+1/2, -z'

loop_
_atom_site_label
_atom_site_type_symbol
_atom_site_fract_x
_atom_site_fract_y
_atom_site_fract_z
_atom_site_U_iso_or_equiv
_atom_site_adp_type
_atom_site_occupancy
_atom_site_symmetry_multiplicity
_atom_site_calc_flag
_atom_site_refinement_flags
C1 C 0.34872(17) 0.09533(7) 0.55522(15) 0.0342(4) Uani 1 1 d .
H1 H 0.4080 0.0814 0.5864 0.041 Uiso 1 1 calc R
N1 N 0.26605(12) 0.10064(5) 0.62326(12) 0.0276(3) Uani 1 1 d .
H1N H 0.214(2) 0.1100(8) 0.5946(17) 0.029(6) Uiso 1 1 d .
O1 O 0.21585(8) 0.18737(4) 0.76084(9) 0.0218(2) Uani 1 1 d .
Zn1 Zn 0.318699(13) 0.150701(6) 0.707272(13) 0.02066(5) Uani 1 1 d .
C2 C 0.3190(3) 0.06575(8) 0.47542(17) 0.0529(7) Uani 1 1 d .
H2A H 0.3019 0.0354 0.4984 0.063 Uiso 1 1 calc R
H2B H 0.2581 0.0784 0.4461 0.063 Uiso 1 1 calc R
N2 N 0.40705(11) 0.17120(6) 0.59973(11) 0.0246(3) Uani 1 1 d .
H2N H 0.458(2) 0.1611(12) 0.623(2) 0.061(10) Uiso 1 1 d .
O2 O 0.39610(8) 0.13015(4) 0.80983(8) 0.0211(2) Uani 1 1 d .
C3 C 0.4019(3) 0.06182(11) 0.4051(2) 0.0687(10) Uani 1 1 d .
H3A H 0.3783 0.0432 0.3534 0.082 Uiso 1 1 calc R
H3B H 0.4612 0.0469 0.4327 0.082 Uiso 1 1 calc R
O3 O 0.37283(9) 0.35170(5) 0.99819(10) 0.0273(2) Uani 1 1 d .
C4 C 0.4318(2) 0.10812(11) 0.37070(16) 0.0530(7) Uani 1 1 d .
H4A H 0.3745 0.1214 0.3370 0.064 Uiso 1 1 calc R
H4B H 0.4889 0.1051 0.3278 0.064 Uiso 1 1 calc R
O4 O 0.44986(9) 0.29236(5) 1.06222(10) 0.0274(3) Uani 1 1 d .
C5 C 0.46188(15) 0.13946(10) 0.44829(15) 0.0432(6) Uani 1 1 d .
H5A H 0.4744 0.1699 0.4236 0.052 Uiso 1 1 calc R
H5B H 0.5252 0.1286 0.4764 0.052 Uiso 1 1 calc R
O5 O 0.16168(15) 0.11795(7) 1.18362(11) 0.0535(5) Uani 1 1 d .
C6 C 0.37891(13) 0.14182(7) 0.52148(12) 0.0276(4) Uani 1 1 d .
H6 H 0.3181 0.1554 0.4921 0.033 Uiso 1 1 calc R
O6 O 0.20770(16) 0.04661(8) 1.16821(12) 0.0566(5) Uani 1 1 d .
C7 C 0.2361(2) 0.05866(7) 0.67072(17) 0.0396(5) Uani 1 1 d .
H7A H 0.2949 0.0463 0.7039 0.048 Uiso 1 1 calc R
H7B H 0.2146 0.0361 0.6251 0.048 Uiso 1 1 calc R
C8 C 0.15137(19) 0.06700(9) 0.73711(19) 0.0467(6) Uani 1 1 d .
H8A H 0.1715 0.0903 0.7807 0.070 Uiso 1 1 calc R
H8B H 0.1361 0.0392 0.7701 0.070 Uiso 1 1 calc R
H8C H 0.0914 0.0769 0.7037 0.070 Uiso 1 1 calc R
C9 C 0.40013(13) 0.21941(7) 0.57332(13) 0.0285(3) Uani 1 1 d .
H9A H 0.3294 0.2268 0.5580 0.034 Uiso 1 1 calc R
H9B H 0.4416 0.2247 0.5182 0.034 Uiso 1 1 calc R
C10 C 0.43567(14) 0.24985(8) 0.64892(15) 0.0341(4) Uani 1 1 d .
H10A H 0.3935 0.2453 0.7030 0.051 Uiso 1 1 calc R
H10B H 0.4307 0.2812 0.6291 0.051 Uiso 1 1 calc R
H10C H 0.5059 0.2428 0.6638 0.051 Uiso 1 1 calc R
C11 C 0.24884(11) 0.21578(5) 0.82376(12) 0.0199(3) Uani 1 1 d .
C12 C 0.23764(11) 0.26258(5) 0.80836(11) 0.0216(3) Uani 1 1 d .
C13 C 0.28183(12) 0.29261(6) 0.86827(12) 0.0222(3) Uani 1 1 d .
H13 H 0.2764 0.3239 0.8566 0.027 Uiso 1 1 calc R
C14 C 0.33406(11) 0.27805(5) 0.94527(12) 0.0208(3) Uani 1 1 d .
C15 C 0.33644(10) 0.23222(5) 0.96468(12) 0.0203(3) Uani 1 1 d .
H15 H 0.3682 0.2222 1.0190 0.024 Uiso 1 1 calc R
C16 C 0.29337(11) 0.20100(5) 0.90626(12) 0.0204(3) Uani 1 1 d .
C17 C 0.29272(10) 0.15293(6) 0.93498(11) 0.0198(3) Uani 1 1 d .
C18 C 0.34526(11) 0.11970(5) 0.88482(11) 0.0192(3) Uani 1 1 d .
C19 C 0.34834(12) 0.07523(6) 0.91916(12) 0.0227(3) Uani 1 1 d .
C20 C 0.30198(13) 0.06568(6) 1.00101(14) 0.0289(3) Uani 1 1 d .
H20 H 0.3048 0.0359 1.0239 0.035 Uiso 1 1 calc R
C21 C 0.25141(14) 0.09808(7) 1.05098(13) 0.0288(4) Uani 1 1 d .
C22 C 0.24729(12) 0.14186(6) 1.01736(12) 0.0251(3) Uani 1 1 d .
H22 H 0.2130 0.1644 1.0512 0.030 Uiso 1 1 calc R
C23 C 0.18184(15) 0.27830(6) 0.72487(12) 0.0287(3) Uani 1 1 d .
H23A H 0.1836 0.3112 0.7220 0.043 Uiso 1 1 calc R
H23B H 0.1117 0.2681 0.7280 0.043 Uiso 1 1 calc R
H23C H 0.2139 0.2658 0.6702 0.043 Uiso 1 1 calc R
C24 C 0.40492(15) 0.03924(6) 0.86790(14) 0.0292(4) Uani 1 1 d .
H24A H 0.4531 0.0247 0.9090 0.044 Uiso 1 1 calc R
H24B H 0.4412 0.0528 0.8166 0.044 Uiso 1 1 calc R
H24C H 0.3572 0.0169 0.8448 0.044 Uiso 1 1 calc R
C25 C 0.38555(11) 0.31121(6) 1.00330(12) 0.0230(3) Uani 1 1 d .
C26 C 0.49982(14) 0.32282(7) 1.12353(15) 0.0332(4) Uani 1 1 d .
H26A H 0.5312 0.3471 1.0885 0.050 Uiso 1 1 calc R
H26B H 0.5517 0.3066 1.1578 0.050 Uiso 1 1 calc R
H26C H 0.4505 0.3355 1.1661 0.050 Uiso 1 1 calc R
C27 C 0.20624(17) 0.08384(11) 1.13898(15) 0.0464(6) Uani 1 1 d .
C28 C 0.1240(3) 0.10197(17) 1.2720(2) 0.0926(16) Uani 1 1 d .
H28A H 0.1119 0.0695 1.2689 0.139 Uiso 1 1 calc R
H28B H 0.0609 0.1174 1.2868 0.139 Uiso 1 1 calc R
H28C H 0.1741 0.1083 1.3195 0.139 Uiso 1 1 calc R
C1S C -0.0624(2) 0.0000 0.5000 0.0433(7) Uani 1 2 d S
H1S1 H -0.1064 -0.0021 0.4456 0.052 Uiso 0.50 1 calc PR
H1S2 H -0.1064 0.0021 0.5544 0.052 Uiso 0.50 1 calc PR
Cl1S Cl 0.01139(5) 0.04938(3) 0.49219(6) 0.05832(18) Uani 1 1 d .

loop_
_atom_site_aniso_label
_atom_site_aniso_U_11
_atom_site_aniso_U_22
_atom_site_aniso_U_33
_atom_site_aniso_U_23
_atom_site_aniso_U_13
_atom_site_aniso_U_12
C1 0.0463(10) 0.0277(8) 0.0286(10) -0.0034(7) -0.0015(8) 0.0168(8)
N1 0.0336(7) 0.0219(6) 0.0274(8) 0.0023(6) -0.0047(6) 0.0034(5)
O1 0.0201(4) 0.0235(5) 0.0219(6) -0.0042(4) -0.0010(4) 0.0024(4)
Zn1 0.02201(7) 0.02191(7) 0.01806(8) 0.00085(7) 0.00244(7) 0.00315(7)
C2 0.094(2) 0.0277(9) 0.0365(12) -0.0115(9) -0.0003(14) 0.0139(13)
N2 0.0199(6) 0.0339(7) 0.0200(7) 0.0018(6) 0.0010(5) 0.0047(5)
O2 0.0212(5) 0.0221(5) 0.0201(6) 0.0049(4) 0.0052(4) 0.0033(4)
C3 0.101(3) 0.0631(19) 0.0419(15) -0.0192(13) -0.0011(15) 0.0497(18)
O3 0.0276(5) 0.0232(5) 0.0310(6) -0.0055(6) 0.0002(5) 0.0006(5)
C4 0.0496(13) 0.086(2) 0.0230(10) -0.0118(12) 0.0025(9) 0.0312(13)
O4 0.0233(5) 0.0325(6) 0.0265(6) -0.0062(5) -0.0046(5) 0.0034(5)
C5 0.0298(8) 0.0776(18) 0.0222(9) -0.0052(10) 0.0040(7) 0.0191(10)
O5 0.0570(10) 0.0768(13) 0.0268(8) -0.0122(8) 0.0197(7) -0.0345(9)
C6 0.0256(7) 0.0386(10) 0.0187(8) -0.0001(7) 0.0020(5) 0.0110(6)
O6 0.0664(12) 0.0723(13) 0.0310(9) 0.0218(9) 0.0081(8) -0.0217(10)
C7 0.0553(12) 0.0245(8) 0.0391(12) 0.0065(8) -0.0099(10) -0.0037(8)
C8 0.0501(12) 0.0457(12) 0.0444(13) 0.0124(11) -0.0088(10) -0.0177(10)
C9 0.0249(7) 0.0366(9) 0.0241(9) 0.0063(7) -0.0013(6) -0.0043(6)
C10 0.0268(8) 0.0450(11) 0.0304(10) -0.0005(8) 0.0008(7) -0.0075(7)
C11 0.0170(6) 0.0211(6) 0.0215(7) -0.0020(5) -0.0001(5) 0.0026(5)
C12 0.0211(6) 0.0231(6) 0.0205(8) -0.0013(6) -0.0010(5) 0.0053(5)
C13 0.0222(6) 0.0210(7) 0.0234(8) -0.0026(6) 0.0006(5) 0.0042(5)
C14 0.0193(6) 0.0214(6) 0.0216(7) -0.0039(5) 0.0006(5) 0.0040(5)
C15 0.0175(6) 0.0238(7) 0.0196(7) -0.0015(6) 0.0011(5) 0.0038(5)
C16 0.0172(5) 0.0226(7) 0.0214(8) -0.0006(6) 0.0023(5) 0.0022(5)
C17 0.0177(5) 0.0223(6) 0.0195(7) 0.0010(6) 0.0009(4) 0.0003(5)
C18 0.0188(5) 0.0202(6) 0.0186(7) 0.0027(5) 0.0006(5) 0.0004(5)
C19 0.0241(6) 0.0196(7) 0.0245(8) 0.0043(6) 0.0004(5) -0.0018(5)
C20 0.0309(8) 0.0284(8) 0.0274(9) 0.0085(7) -0.0001(6) -0.0073(6)
C21 0.0284(8) 0.0383(9) 0.0197(8) 0.0055(7) 0.0028(6) -0.0104(7)
C22 0.0207(6) 0.0327(9) 0.0221(8) -0.0023(6) 0.0040(5) -0.0037(5)
C23 0.0329(7) 0.0276(7) 0.0255(9) -0.0012(6) -0.0082(7) 0.0066(7)
C24 0.0335(8) 0.0204(7) 0.0338(10) 0.0038(7) 0.0006(7) 0.0050(6)
C25 0.0190(6) 0.0271(7) 0.0230(8) -0.0040(6) 0.0022(5) 0.0013(5)
C26 0.0249(7) 0.0439(10) 0.0309(10) -0.0117(8) -0.0052(7) -0.0013(7)
C27 0.0397(10) 0.0788(18) 0.0207(10) 0.0050(10) 0.0019(7) -0.0284(11)
C28 0.099(3) 0.134(4) 0.0449(18) -0.021(2) 0.0349(18) -0.069(3)
C1S 0.0345(13) 0.0424(17) 0.053(2) 0.0072(15) 0.000 0.000
Cl1S 0.0484(3) 0.0607(4) 0.0658(4) 0.0151(3) -0.0104(3) -0.0184(3)

loop_
_atom_type_symbol
_atom_type_description
_atom_type_scat_dispersion_real
_atom_type_scat_dispersion_imag
_atom_type_scat_source
C C 0.0033 0.0016 'International Tables Vol C Tables 4.2.6.8 and 6.1.1.4'
H H 0.0000 0.0000 'International Tables Vol C Tables 4.2.6.8 and 6.1.1.4'
N N 0.0061 0.0033 'International Tables Vol C Tables 4.2.6.8 and 6.1.1.4'
O O 0.0106 0.0060 'International Tables Vol C Tables 4.2.6.8 and 6.1.1.4'
Zn Zn 0.2839 1.4301 'International Tables Vol C Tables 4.2.6.8 and 6.1.1.4'
Cl Cl 0.1484 0.1585 'International Tables Vol C Tables 4.2.6.8 and 6.1.1.4'

loop_
_geom_angle_atom_site_label_1
_geom_angle_atom_site_label_2
_geom_angle_atom_site_label_3
_geom_angle
_geom_angle_site_symmetry_3
N1 C1 C2 112.7(2) .
N1 C1 C6 108.32(14) .
C2 C1 C6 110.23(18) .
C7 N1 C1 114.90(16) .
C7 N1 Zn1 114.88(14) .
C1 N1 Zn1 103.13(12) .
C11 O1 Zn1 114.40(9) .
O1 Zn1 O2 104.00(5) .
O1 Zn1 N1 114.59(6) .
O2 Zn1 N1 114.82(6) .
O1 Zn1 N2 123.44(6) .
O2 Zn1 N2 112.90(5) .
N1 Zn1 N2 87.13(7) .
C3 C2 C1 112.4(3) .
C9 N2 C6 110.49(14) .
C9 N2 Zn1 116.73(11) .
C6 N2 Zn1 105.83(11) .
C18 O2 Zn1 116.80(9) .
C2 C3 C4 110.2(2) .
C3 C4 C5 112.1(2) .
C25 O4 C26 115.66(15) .
C4 C5 C6 111.1(2) .
C27 O5 C28 109.5(3) .
N2 C6 C1 110.45(15) .
N2 C6 C5 112.58(16) .
C1 C6 C5 111.90(18) .
N1 C7 C8 111.31(18) .
N2 C9 C10 111.65(16) .
O1 C11 C16 122.25(14) .
O1 C11 C12 118.75(15) .
C16 C11 C12 118.99(15) .
C13 C12 C11 119.27(15) .
C13 C12 C23 121.59(15) .
C11 C12 C23 119.09(15) .
C12 C13 C14 121.60(15) .
C13 C14 C15 118.74(15) .
C13 C14 C25 119.38(15) .
C15 C14 C25 121.88(15) .
C16 C15 C14 121.36(15) .
C15 C16 C11 119.40(15) .
C15 C16 C17 118.10(15) .
C11 C16 C17 122.46(14) .
C22 C17 C18 119.94(16) .
C22 C17 C16 118.38(15) .
C18 C17 C16 121.39(13) .
O2 C18 C17 121.10(14) .
O2 C18 C19 119.92(14) .
C17 C18 C19 118.85(15) .
C20 C19 C18 119.28(16) .
C20 C19 C24 120.63(16) .
C18 C19 C24 120.06(15) .
C19 C20 C21 122.24(17) .
C20 C21 C22 118.88(16) .
C20 C21 C27 117.2(2) .
C22 C21 C27 123.9(2) .
C17 C22 C21 120.79(16) .
O3 C25 O4 122.87(16) .
O3 C25 C14 124.28(16) .
O4 C25 C14 112.84(15) .
O6 C27 O5 122.4(2) .
O6 C27 C21 125.0(3) .
O5 C27 C21 112.6(2) .
Cl1S C1S Cl1S 112.77(18) 4_556

loop_
_geom_bond_atom_site_label_1
_geom_bond_atom_site_label_2
_geom_bond_distance
_geom_bond_site_symmetry_2
C1 N1 1.491(3) .
C1 C2 1.516(3) .
C1 C6 1.523(3) .
N1 C7 1.484(3) .
N1 Zn1 2.0556(17) .
O1 C11 1.326(2) .
O1 Zn1 1.9163(11) .
Zn1 O2 1.9208(12) .
Zn1 N2 2.0572(15) .
C2 C3 1.512(4) .
N2 C9 1.489(3) .
N2 C6 1.490(2) .
O2 C18 1.3268(19) .
C3 C4 1.520(5) .
O3 C25 1.219(2) .
C4 C5 1.524(4) .
O4 C25 1.338(2) .
O4 C26 1.438(2) .
C5 C6 1.539(3) .
O5 C27 1.345(4) .
O5 C28 1.468(3) .
O6 C27 1.188(4) .
C7 C8 1.508(4) .
C9 C10 1.507(3) .
C11 C16 1.416(2) .
C11 C12 1.419(2) .
C12 C13 1.384(2) .
C12 C23 1.505(2) .
C13 C14 1.394(2) .
C14 C15 1.394(2) .
C14 C25 1.471(2) .
C15 C16 1.387(2) .
C16 C17 1.491(2) .
C17 C22 1.389(2) .
C17 C18 1.416(2) .
C18 C19 1.417(2) .
C19 C20 1.378(3) .
C19 C24 1.509(3) .
C20 C21 1.385(3) .
C21 C22 1.395(3) .
C21 C27 1.484(3) .
C1S Cl1S 1.7704(19) .
C1S Cl1S 1.7704(19) 4_556

loop_
_geom_torsion_atom_site_label_1
_geom_torsion_atom_site_label_2
_geom_torsion_atom_site_label_3
_geom_torsion_atom_site_label_4
_geom_torsion
C2 C1 N1 C7 64.5(2)
C6 C1 N1 C7 -173.22(17)
C2 C1 N1 Zn1 -169.69(15)
C6 C1 N1 Zn1 -47.45(16)
C11 O1 Zn1 O2 45.63(12)
C11 O1 Zn1 N1 171.78(11)
C11 O1 Zn1 N2 -84.55(13)
C7 N1 Zn1 O1 -84.57(15)
C1 N1 Zn1 O1 149.64(10)
C7 N1 Zn1 O2 35.74(16)
C1 N1 Zn1 O2 -90.04(12)
C7 N1 Zn1 N2 149.70(15)
C1 N1 Zn1 N2 23.92(11)
N1 C1 C2 C3 178.0(2)
C6 C1 C2 C3 56.9(3)
O1 Zn1 N2 C9 9.83(15)
O2 Zn1 N2 C9 -116.59(12)
N1 Zn1 N2 C9 127.62(13)
O1 Zn1 N2 C6 -113.56(11)
O2 Zn1 N2 C6 120.03(10)
N1 Zn1 N2 C6 4.24(11)
O1 Zn1 O2 C18 38.56(12)
N1 Zn1 O2 C18 -87.44(12)
N2 Zn1 O2 C18 174.77(11)
C1 C2 C3 C4 -57.2(3)
C2 C3 C4 C5 55.3(3)
C3 C4 C5 C6 -53.7(3)
C9 N2 C6 C1 -159.36(14)
Zn1 N2 C6 C1 -32.13(15)
C9 N2 C6 C5 74.76(19)
Zn1 N2 C6 C5 -158.01(14)
N1 C1 C6 N2 55.61(19)
C2 C1 C6 N2 179.34(19)
N1 C1 C6 C5 -178.12(16)
C2 C1 C6 C5 -54.4(2)
C4 C5 C6 N2 178.39(19)
C4 C5 C6 C1 53.3(2)
C1 N1 C7 C8 -179.20(18)
Zn1 N1 C7 C8 61.4(2)
C6 N2 C9 C10 -175.71(14)
Zn1 N2 C9 C10 63.34(17)
Zn1 O1 C11 C16 -63.38(17)
Zn1 O1 C11 C12 117.60(13)
O1 C11 C12 C13 -172.67(15)
C16 C11 C12 C13 8.3(2)
O1 C11 C12 C23 4.6(2)
C16 C11 C12 C23 -174.42(15)
C11 C12 C13 C14 -2.3(2)
C23 C12 C13 C14 -179.58(16)
C12 C13 C14 C15 -3.8(2)
C12 C13 C14 C25 175.81(15)
C13 C14 C15 C16 3.9(2)
C25 C14 C15 C16 -175.64(14)
C14 C15 C16 C11 2.0(2)
C14 C15 C16 C17 -175.81(13)
O1 C11 C16 C15 172.86(14)
C12 C11 C16 C15 -8.1(2)
O1 C11 C16 C17 -9.4(2)
C12 C11 C16 C17 169.61(14)
C15 C16 C17 C22 57.02(19)
C11 C16 C17 C22 -120.75(17)
C15 C16 C17 C18 -116.86(17)
C11 C16 C17 C18 65.4(2)
Zn1 O2 C18 C17 -65.86(17)
Zn1 O2 C18 C19 118.25(14)
C22 C17 C18 O2 -174.50(14)
C16 C17 C18 O2 -0.7(2)
C22 C17 C18 C19 1.4(2)
C16 C17 C18 C19 175.22(14)
O2 C18 C19 C20 174.76(15)
C17 C18 C19 C20 -1.2(2)
O2 C18 C19 C24 -3.2(2)
C17 C18 C19 C24 -179.16(15)
C18 C19 C20 C21 0.5(3)
C24 C19 C20 C21 178.46(17)
C19 C20 C21 C22 0.0(3)
C19 C20 C21 C27 -178.85(17)
C18 C17 C22 C21 -1.0(2)
C16 C17 C22 C21 -174.92(15)
C20 C21 C22 C17 0.2(3)
C27 C21 C22 C17 178.98(17)
C26 O4 C25 O3 3.3(2)
C26 O4 C25 C14 -177.64(15)
C13 C14 C25 O3 12.7(2)
C15 C14 C25 O3 -167.71(16)
C13 C14 C25 O4 -166.32(15)
C15 C14 C25 O4 13.2(2)
C28 O5 C27 O6 3.6(3)
C28 O5 C27 C21 -176.8(2)
C20 C21 C27 O6 -2.3(3)
C22 C21 C27 O6 178.9(2)
C20 C21 C27 O5 178.02(18)
C22 C21 C27 O5 -0.7(3)
